data_7114945
loop_
_publ_author_name
'S\'en\`eque, Olivier'
'Reinaud, Olivia'
'Giorgi, Michel'

_publ_section_title
;
 Hydrogen bonding and CH/\p interactions for the stabilization of
 biomimetic zinc complexes: first examples of X-ray characterized alcohol
 and amide adducts to a tetrahedral dicationic Zn center
;
_journal_issue 11
_journal_name_full 'Chemical Communications'
_journal_page_first 984
_journal_paper_doi 10.1039/b102322p
_journal_year 2001
_chemical_formula_sum 'C105 H133 Cl2 N9 O15 Zn'
_chemical_formula_weight 1897.47
_chemical_name_common '[Zn(X6Et3Imet3)(HCONH2)]2+,2(ClO4-)'
_chemical_name_systematic
; 
? 
;
_space_group_IT_number 14
_symmetry_cell_setting monoclinic
_symmetry_space_group_name_Hall '-P 2ybc'
_symmetry_space_group_name_H-M 'P 1 21/c 1'
_atom_sites_solution_hydrogens geom
_atom_sites_solution_primary direct
_atom_sites_solution_secondary difmap
_audit_creation_method SHELXL-97
_cell_angle_alpha 90.
_cell_angle_beta 96.394(3)
_cell_angle_gamma 90.
_cell_formula_units_Z 4
_cell_length_a 23.752(1)
_cell_length_b 16.1345(8)
_cell_length_c 27.385(1)
_cell_measurement_reflns_used 12808
_cell_measurement_temperature 193(2)
_cell_measurement_theta_max 22.7
_cell_measurement_theta_min 2.5
_cell_volume 10429.4(8)
_computing_cell_refinement 'Denzo and Scalepak (Otwinowski & Minor, 1997)'
_computing_data_collection 'KappaCCD (Nonius, 1998)'
_computing_data_reduction 'Denzo and Scalepak (Otwinowski & Minor, 1997)'
_computing_structure_refinement 'SHELXL-97 (Sheldrick, 1997)'
_computing_structure_solution 'SHELXS-97 (Sheldrick, 1990)'
_diffrn_ambient_temperature 193(2)
_diffrn_measured_fraction_theta_full 0.915
_diffrn_measured_fraction_theta_max 0.915
_diffrn_measurement_device_type 'KappaCCD (Nonius, 1998)'
_diffrn_measurement_method 'Phi scan'
_diffrn_radiation_monochromator graphite
_diffrn_radiation_source 'fine-focus sealed tube'
_diffrn_radiation_type MoK\a
_diffrn_radiation_wavelength 0.71070
_diffrn_reflns_av_R_equivalents 0.224
_diffrn_reflns_av_sigmaI/netI 0.0790
_diffrn_reflns_limit_h_max 25
_diffrn_reflns_limit_h_min 0
_diffrn_reflns_limit_k_max 17
_diffrn_reflns_limit_k_min 0
_diffrn_reflns_limit_l_max 27
_diffrn_reflns_limit_l_min -27
_diffrn_reflns_number 12808
_diffrn_reflns_theta_full 22.71
_diffrn_reflns_theta_max 22.71
_diffrn_reflns_theta_min 2.50
_exptl_absorpt_coefficient_mu 0.352
_exptl_crystal_colour colorless
_exptl_crystal_density_diffrn 1.208
_exptl_crystal_density_method 'not measured'
_exptl_crystal_description prism
_exptl_crystal_F_000 4040
_exptl_crystal_size_max 0.4
_exptl_crystal_size_mid 0.4
_exptl_crystal_size_min 0.3
_refine_diff_density_max 0.820
_refine_diff_density_min -0.583
_refine_diff_density_rms 0.081
_refine_ls_extinction_method none
_refine_ls_goodness_of_fit_ref 1.143
_refine_ls_hydrogen_treatment mixed
_refine_ls_matrix_type full
_refine_ls_number_parameters 1316
_refine_ls_number_reflns 12808
_refine_ls_number_restraints 0
_refine_ls_restrained_S_all 1.143
_refine_ls_R_factor_all 0.1468
_refine_ls_R_factor_gt 0.1199
_refine_ls_shift/su_max 0.618
_refine_ls_shift/su_mean 0.014
_refine_ls_structure_factor_coef Fsqd
_refine_ls_weighting_details 'calc w==1/[\s^2^(Fo^2^)+(0.1116P)^2^+45.5085P] where P==(Fo^2^+2Fc^2^)/3'
_refine_ls_weighting_scheme calc
_refine_ls_wR_factor_gt 0.2788
_refine_ls_wR_factor_ref 0.3002
_reflns_number_gt 10072
_reflns_number_total 12808
_reflns_threshold_expression >2sigma(I)
_cod_data_source_file b102322p.txt
_cod_data_source_block shelxl_2
_cod_depositor_comments
;
The following automatic conversions were performed:
'_atom_site_symetry_multiplicity' tag replaced with
'_atom_site_symmetry_multiplicity'.

Automatic conversion script
Id: cif_correct_tags 1440 2010-10-19 06:21:57Z saulius 
;
_cod_original_sg_symbol_H-M P21/c
_cod_database_code 7114945

loop_
_symmetry_equiv_pos_as_xyz
'x, y, z'
'-x, y+1/2, -z+1/2'
'-x, -y, -z'
'x, -y-1/2, z-1/2'

loop_
_atom_site_label
_atom_site_type_symbol
_atom_site_fract_x
_atom_site_fract_y
_atom_site_fract_z
_atom_site_U_iso_or_equiv
_atom_site_adp_type
_atom_site_occupancy
_atom_site_symmetry_multiplicity
_atom_site_calc_flag
_atom_site_refinement_flags
Zn1 Zn 0.36460(4) 0.19115(5) 0.14948(3) 0.0471(3) Uani 1 1 d .
Cl1 Cl 0.47968(14) -0.06465(15) 0.25396(9) 0.0844(9) Uani 1 1 d .
Cl2 Cl 0.52702(11) -0.22825(13) 0.03701(9) 0.0684(6) Uani 1 1 d .
O1 O 0.2805(2) 0.0915(3) 0.24935(18) 0.0479(13) Uani 1 1 d .
O2 O 0.3016(2) 0.3474(3) 0.29514(18) 0.0486(13) Uani 1 1 d .
O3 O 0.2740(2) 0.3889(3) 0.16412(19) 0.0496(13) Uani 1 1 d .
O4 O 0.2937(2) 0.3341(3) -0.00055(18) 0.0492(13) Uani 1 1 d .
O5 O 0.2816(2) 0.1339(3) 0.03602(19) 0.0550(14) Uani 1 1 d .
O6 O 0.3119(2) -0.0811(3) 0.15755(19) 0.0518(13) Uani 1 1 d .
O8 O 0.4293(7) -0.1020(7) 0.2705(4) 0.166(5) Uani 1 1 d .
O9 O 0.4659(4) 0.0192(4) 0.2453(3) 0.093(2) Uani 1 1 d .
O10 O 0.4916(4) -0.1022(5) 0.2097(3) 0.104(3) Uani 1 1 d .
O11 O 0.5216(5) -0.0749(6) 0.2910(4) 0.168(6) Uani 1 1 d .
O12 O 0.4847(5) -0.2097(6) 0.0662(4) 0.151(4) Uani 1 1 d .
O13 O 0.5210(4) -0.1805(5) -0.0061(3) 0.112(3) Uani 1 1 d .
O14 O 0.5203(4) -0.3135(4) 0.0230(3) 0.111(3) Uani 1 1 d .
O15 O 0.5817(4) -0.2169(5) 0.0611(4) 0.118(3) Uani 1 1 d .
N1 N 0.3935(3) 0.1838(3) 0.2197(2) 0.0485(16) Uani 1 1 d .
H1A H 0.2367 -0.1393 0.2481 0.08(3) Uiso 1 1 d R
H1B H 0.2890 -0.0827 0.2418 0.04(2) Uiso 1 1 d R
N2 N 0.4038(3) 0.1606(4) 0.2998(2) 0.0484(16) Uani 1 1 d .
N3 N 0.3847(2) 0.3048(3) 0.1281(2) 0.0418(14) Uani 1 1 d .
H3 H 0.1792 -0.1077 0.3112 0.05(2) Uiso 1 1 d R
N4 N 0.3960(3) 0.4396(3) 0.1196(2) 0.0471(15) Uani 1 1 d .
N5 N 0.3914(3) 0.1055(3) 0.1057(2) 0.0442(15) Uani 1 1 d .
H5 H 0.1850 0.1155 0.3770 0.021(15) Uiso 1 1 d R
N6 N 0.4077(3) 0.0304(4) 0.0421(3) 0.0594(18) Uani 1 1 d .
N8 N 0.2248(6) 0.7147(6) 0.2816(4) 0.106(3) Uani 1 1 d .
H8A H 0.2598 0.2107 0.3600 0.009(13) Uiso 1 1 d R
H8B H 0.2904 0.1983 0.3128 0.025(16) Uiso 1 1 d R
N9 N 0.2533(7) 0.7875(10) 0.5070(6) 0.180(8) Uani 1 1 d .
C1 C 0.2477(4) -0.0826(4) 0.2411(3) 0.053(2) Uani 1 1 d .
H10 H 0.1393 0.2069 0.2968 0.031(16) Uiso 1 1 d R
C2 C 0.2302(3) -0.0248(4) 0.2802(3) 0.0440(18) Uani 1 1 d .
C3 C 0.1928(3) -0.0523(4) 0.3130(3) 0.0478(19) Uani 1 1 d .
H12 H 0.1316 0.4308 0.2339 0.031(16) Uiso 1 1 d R
C4 C 0.1737(3) -0.0020(4) 0.3485(3) 0.0449(18) Uani 1 1 d .
C5 C 0.1954(3) 0.0793(4) 0.3520(3) 0.0468(18) Uani 1 1 d .
H15A H 0.2278 0.5242 0.2687 0.05(2) Uiso 1 1 d R
H15B H 0.2797 0.4740 0.2539 0.033(18) Uiso 1 1 d R
C6 C 0.2329(3) 0.1092(4) 0.3204(3) 0.0441(18) Uani 1 1 d .
C7 C 0.2485(3) 0.0574(4) 0.2840(3) 0.0411(17) Uani 1 1 d .
H17 H 0.1776 0.6040 0.2082 0.04(2) Uiso 1 1 d R
C8 C 0.2554(3) 0.1974(4) 0.3252(3) 0.0449(18) Uani 1 1 d .
C9 C 0.2178(3) 0.2633(4) 0.2990(2) 0.0379(16) Uani 1 1 d .
H19 H 0.1878 0.5783 0.0644 0.05(2) Uiso 1 1 d R
C10 C 0.1605(3) 0.2552(4) 0.2882(3) 0.0424(18) Uani 1 1 d .
C11 C 0.1257(3) 0.3162(4) 0.2644(3) 0.0505(19) Uani 1 1 d .
H22A H 0.2886 0.4182 0.0768 0.07(3) Uiso 1 1 d R
H22B H 0.2611 0.4861 0.0410 0.09(3) Uiso 1 1 d R
C12 C 0.1534(4) 0.3889(4) 0.2505(3) 0.049(2) Uani 1 1 d .
C13 C 0.2116(3) 0.3999(4) 0.2603(3) 0.0433(18) Uani 1 1 d .
H24 H 0.1419 0.4090 0.0661 0.05(2) Uiso 1 1 d R
C14 C 0.2435(3) 0.3383(4) 0.2859(3) 0.0404(17) Uani 1 1 d .
C15 C 0.2393(4) 0.4805(4) 0.2467(3) 0.049(2) Uani 1 1 d .
H26 H 0.1245 0.2229 -0.0267 0.038(19) Uiso 1 1 d R
C16 C 0.2249(3) 0.5058(4) 0.1945(3) 0.0442(18) Uani 1 1 d .
C17 C 0.1902(3) 0.5748(4) 0.1824(3) 0.051(2) Uani 1 1 d .
H29A H 0.2702 0.2177 -0.0528 0.035(18) Uiso 1 1 d R
H29B H 0.2120 0.2138 -0.0859 0.06(2) Uiso 1 1 d R
C18 C 0.1741(3) 0.6015(4) 0.1354(3) 0.052(2) Uani 1 1 d .
C19 C 0.1963(3) 0.5592(4) 0.0978(3) 0.051(2) Uani 1 1 d .
H31 H 0.1720 0.0826 -0.1019 0.035(18) Uiso 1 1 d R
C20 C 0.2313(3) 0.4889(4) 0.1073(3) 0.0496(19) Uani 1 1 d .
C21 C 0.2443(3) 0.4635(4) 0.1551(3) 0.0418(17) Uani 1 1 d .
H33 H 0.2096 -0.1096 -0.0127 0.10(4) Uiso 1 1 d R
C22 C 0.2532(4) 0.4452(5) 0.0647(3) 0.054(2) Uani 1 1 d .
C23 C 0.2141(3) 0.3804(4) 0.0388(3) 0.0445(18) Uani 1 1 d .
H36A H 0.3042 -0.0104 0.0729 0.08(3) Uiso 1 1 d R
H36B H 0.2806 -0.0975 0.0559 0.06(2) Uiso 1 1 d R
C24 C 0.1573(3) 0.3734(4) 0.0449(3) 0.0471(19) Uani 1 1 d .
C25 C 0.1214(3) 0.3147(4) 0.0199(3) 0.0498(19) Uani 1 1 d .
H38 H 0.1605 -0.0054 0.0646 0.033(18) Uiso 1 1 d R
C26 C 0.1469(3) 0.2615(4) -0.0113(3) 0.052(2) Uani 1 1 d .
C27 C 0.2034(3) 0.2645(4) -0.0186(3) 0.0457(18) Uani 1 1 d .
H40 H 0.1425 -0.0404 0.2065 0.05(2) Uiso 1 1 d R
C28 C 0.2370(4) 0.3264(4) 0.0054(3) 0.0473(19) Uani 1 1 d .
C29 C 0.2287(4) 0.2053(4) -0.0532(3) 0.051(2) Uani 1 1 d .
H43A H 0.3410 0.0424 0.2154 0.05(2) Uiso 1 1 d R
H43B H 0.3467 0.0244 0.2720 0.022(15) Uiso 1 1 d R
C30 C 0.2232(3) 0.1134(4) -0.0403(3) 0.0475(19) Uani 1 1 d .
H45 H 0.4625 0.2553 0.3146 0.10(4) Uiso 1 1 d R
C31 C 0.1905(3) 0.0613(5) -0.0724(3) 0.0498(19) Uani 1 1 d .
H46 H 0.4504 0.2812 0.2276 0.07(3) Uiso 1 1 d R
C32 C 0.1846(3) -0.0236(5) -0.0625(3) 0.0504(19) Uani 1 1 d .
H47A H 0.3701 0.0826 0.3445 0.08(3) Uiso 1 1 d R
H47B H 0.3904 0.1660 0.3701 0.08(3) Uiso 1 1 d R
C33 C 0.2122(3) -0.0529(5) -0.0190(3) 0.051(2) Uani 1 1 d .
H48A H 0.4647 0.0384 0.3448 0.13(4) Uiso 1 1 d R
H48B H 0.4514 0.0577 0.3985 0.05(2) Uiso 1 1 d R
H48C H 0.4851 0.1220 0.3701 0.08(3) Uiso 1 1 d R
C34 C 0.2447(3) -0.0027(4) 0.0149(3) 0.0495(19) Uani 1 1 d .
H49A H 0.3254 0.3412 0.3683 0.12(4) Uiso 1 1 d R
H49B H 0.2947 0.4246 0.3522 0.17(7) Uiso 1 1 d R
C35 C 0.2501(3) 0.0811(4) 0.0028(3) 0.0474(19) Uani 1 1 d .
H50A H 0.4044 0.3801 0.3423 0.26(11) Uiso 1 1 d R
H50B H 0.3824 0.4573 0.3693 0.12(4) Uiso 1 1 d R
H50C H 0.3750 0.4534 0.3117 0.41(17) Uiso 1 1 d R
C36 C 0.2701(3) -0.0392(5) 0.0625(3) 0.053(2) Uani 1 1 d .
H51A H 0.3397 0.3531 0.2088 0.08(3) Uiso 1 1 d R
H51B H 0.3397 0.4484 0.1979 0.044(19) Uiso 1 1 d R
C37 C 0.2323(3) -0.0390(4) 0.1031(3) 0.0438(18) Uani 1 1 d .
H53 H 0.4503 0.4292 0.0660 0.06(2) Uiso 1 1 d R
C38 C 0.1753(4) -0.0204(4) 0.0956(3) 0.051(2) Uani 1 1 d .
H54 H 0.4393 0.2765 0.0757 0.05(2) Uiso 1 1 d R
C39 C 0.1400(3) -0.0207(4) 0.1329(3) 0.051(2) Uani 1 1 d .
H55A H 0.4248 0.5477 0.1507 0.06(2) Uiso 1 1 d R
H55B H 0.3584 0.5427 0.1449 0.08(3) Uiso 1 1 d R
C40 C 0.1650(3) -0.0401(4) 0.1799(3) 0.0486(19) Uani 1 1 d .
H56A H 0.4244 0.5667 0.0667 0.12(5) Uiso 1 1 d R
H56B H 0.3931 0.6386 0.0911 0.09(3) Uiso 1 1 d R
H56C H 0.3580 0.5675 0.0630 0.12(5) Uiso 1 1 d R
C41 C 0.2217(4) -0.0601(4) 0.1892(3) 0.048(2) Uani 1 1 d .
H57A H 0.3016 0.3543 -0.0725 0.18(6) Uiso 1 1 d R
H57B H 0.2708 0.4270 -0.0485 2(4) Uiso 1 1 d R
C42 C 0.2551(3) -0.0622(4) 0.1503(3) 0.0435(18) Uani 1 1 d .
H58A H 0.3548 0.4663 -0.0057 0.09(3) Uiso 1 1 d R
H58B H 0.3583 0.4654 -0.0625 0.10(3) Uiso 1 1 d R
H58C H 0.3856 0.3933 -0.0296 0.32(16) Uiso 1 1 d R
C43 C 0.3377(3) 0.0653(4) 0.2475(3) 0.0459(19) Uani 1 1 d .
H59A H 0.3485 0.2071 0.0346 0.07(3) Uiso 1 1 d R
H59B H 0.3432 0.1392 -0.0067 0.09(3) Uiso 1 1 d R
C44 C 0.3778(3) 0.1354(4) 0.2562(3) 0.0420(18) Uani 1 1 d .
H61 H 0.4641 -0.0493 0.0815 0.06(2) Uiso 1 1 d R
C45 C 0.4389(4) 0.2276(5) 0.2913(3) 0.057(2) Uani 1 1 d .
H62 H 0.4391 0.0302 0.1532 0.05(2) Uiso 1 1 d R
C46 C 0.4318(4) 0.2402(5) 0.2434(3) 0.054(2) Uani 1 1 d .
H63A H 0.4494 -0.0046 -0.0149 0.26(11) Uiso 1 1 d R
H63B H 0.3935 0.0443 -0.0313 0.19(8) Uiso 1 1 d R
C47 C 0.4004(4) 0.1229(6) 0.3476(3) 0.062(2) Uani 1 1 d .
H64A H 0.3860 -0.1142 0.0077 0.15(6) Uiso 1 1 d R
H64B H 0.3922 -0.1025 -0.0483 0.09(3) Uiso 1 1 d R
H64C H 0.3390 -0.0671 -0.0263 0.5(3) Uiso 1 1 d R
C48 C 0.4556(4) 0.0823(6) 0.3677(3) 0.068(3) Uani 1 1 d .
H65A H 0.3232 -0.1895 0.1926 0.24(10) Uiso 1 1 d R
H65B H 0.2965 -0.1982 0.1380 0.20(9) Uiso 1 1 d R
C49 C 0.3205(5) 0.3831(7) 0.3425(4) 0.081(3) Uani 1 1 d .
H66A H 0.3769 -0.1707 0.1134 0.29(15) Uiso 1 1 d R
H66B H 0.3766 -0.2517 0.1450 0.5(3) Uiso 1 1 d R
H66C H 0.4025 -0.1698 0.1687 2.0(15) Uiso 1 1 d R
C50 C 0.3756(5) 0.4236(8) 0.3411(5) 0.091(3) Uani 1 1 d .
C51 C 0.3328(3) 0.3932(4) 0.1827(3) 0.0469(19) Uani 1 1 d .
H68A H 0.1008 -0.1333 0.3441 0.08(3) Uiso 1 1 d R
H68B H 0.0946 -0.1394 0.4004 0.08(3) Uiso 1 1 d R
H68C H 0.1538 -0.1540 0.3814 0.11(4) Uiso 1 1 d R
C52 C 0.3719(3) 0.3795(4) 0.1444(3) 0.0428(17) Uani 1 1 d .
H69A H 0.0808 0.0775 0.3738 0.13(5) Uiso 1 1 d R
H69B H 0.0454 0.0010 0.3883 0.12(4) Uiso 1 1 d R
H69C H 0.0609 0.0101 0.3344 0.07(3) Uiso 1 1 d R
C53 C 0.4280(4) 0.4024(5) 0.0876(3) 0.052(2) Uani 1 1 d .
H70A H 0.1831 -0.0519 0.4451 0.11(4) Uiso 1 1 d R
H70B H 0.1216 -0.0279 0.4556 0.09(3) Uiso 1 1 d R
H70C H 0.1628 0.0405 0.4397 0.12(4) Uiso 1 1 d R
C54 C 0.4217(4) 0.3187(5) 0.0934(3) 0.052(2) Uani 1 1 d .
C55 C 0.3927(4) 0.5309(4) 0.1285(3) 0.060(2) Uani 1 1 d .
H72A H 0.0585 0.2417 0.1919 0.24(12) Uiso 1 1 d R
H72B H 0.0069 0.2208 0.2208 0.06(2) Uiso 1 1 d R
H72C H 0.0667 0.1829 0.2377 0.09(4) Uiso 1 1 d R
C56 C 0.3909(6) 0.5797(5) 0.0817(4) 0.083(3) Uani 1 1 d .
H73A H 0.0551 0.2400 0.3199 0.13(5) Uiso 1 1 d R
H73B H -0.0010 0.2868 0.3012 0.07(2) Uiso 1 1 d R
H73C H 0.0507 0.3360 0.3274 0.8(6) Uiso 1 1 d R
C57 C 0.3029(5) 0.3892(8) -0.0415(4) 0.095(4) Uani 1 1 d .
H74A H 0.0385 0.4311 0.2566 0.12(4) Uiso 1 1 d R
H74B H -0.0078 0.3739 0.2287 0.041(19) Uiso 1 1 d R
H74C H 0.0468 0.3967 0.2043 0.24(11) Uiso 1 1 d R
C58 C 0.3547(7) 0.4312(8) -0.0342(4) 0.101(4) Uani 1 1 d .
C59 C 0.3387(4) 0.1503(5) 0.0267(3) 0.056(2) Uani 1 1 d .
H76A H 0.1074 0.7531 0.0669 0.23(8) Uiso 1 1 d R
H76B H 0.1105 0.6602 0.0507 0.4(2) Uiso 1 1 d R
H76C H 0.1662 0.7123 0.0614 0.32(16) Uiso 1 1 d R
C60 C 0.3802(3) 0.0967(4) 0.0576(3) 0.0467(19) Uani 1 1 d .
H77A H 0.1246 0.7894 0.1493 0.18(6) Uiso 1 1 d R
H77B H 0.1879 0.7597 0.1563 0.12(4) Uiso 1 1 d R
H77C H 0.1452 0.7277 0.1918 0.09(3) Uiso 1 1 d R
C61 C 0.4380(4) -0.0044(5) 0.0817(4) 0.064(2) Uani 1 1 d .
H78A H 0.0754 0.6083 0.1559 0.35(18) Uiso 1 1 d R
H78B H 0.0590 0.6191 0.0992 0.7(5) Uiso 1 1 d R
H78C H 0.0513 0.6931 0.1350 0.23(10) Uiso 1 1 d R
C62 C 0.4273(4) 0.0403(5) 0.1209(3) 0.055(2) Uani 1 1 d .
C63 C 0.4098(6) 0.0027(7) -0.0090(4) 0.091(4) Uani 1 1 d .
H80A H 0.0689 0.2569 0.0931 0.10(4) Uiso 1 1 d R
H80B H 0.0116 0.3058 0.0838 0.15(5) Uiso 1 1 d R
H80C H 0.0685 0.3538 0.0978 0.09(3) Uiso 1 1 d R
C64 C 0.3783(6) -0.0769(7) -0.0197(4) 0.093(4) Uani 1 1 d .
H81A H 0.0500 0.4422 0.0231 0.11(4) Uiso 1 1 d R
H81B H -0.0091 0.3982 0.0142 0.041(18) Uiso 1 1 d R
H81C H 0.0312 0.3991 -0.0274 0.06(3) Uiso 1 1 d R
C65 C 0.3234(6) -0.1711(7) 0.1599(6) 0.105(4) Uani 1 1 d .
H82A H 0.0258 0.2498 -0.0366 0.13(5) Uiso 1 1 d R
H82B H -0.0137 0.2419 0.0054 0.07(2) Uiso 1 1 d R
H82C H 0.0421 0.1896 0.0076 0.08(3) Uiso 1 1 d R
C66 C 0.3766(8) -0.1914(9) 0.1467(8) 0.140(6) Uani 1 1 d .
C67 C 0.1298(3) -0.0294(5) 0.3820(3) 0.051(2) Uani 1 1 d .
H84A H 0.1195 -0.1630 -0.0457 0.15(6) Uiso 1 1 d R
H84B H 0.0777 -0.1508 -0.0936 0.10(4) Uiso 1 1 d R
H84C H 0.0841 -0.0812 -0.0535 0.23(10) Uiso 1 1 d R
C68 C 0.1165(5) -0.1230(6) 0.3766(4) 0.081(3) Uani 1 1 d .
H85A H 0.2238 -0.1295 -0.1246 0.10(4) Uiso 1 1 d R
H85B H 0.1713 -0.1874 -0.1373 0.07(3) Uiso 1 1 d R
H85C H 0.2030 -0.1867 -0.0839 0.12(5) Uiso 1 1 d R
C69 C 0.0750(4) 0.0188(7) 0.3684(4) 0.077(3) Uani 1 1 d .
H86A H 0.0950 -0.0014 -0.1371 0.13(5) Uiso 1 1 d R
H86B H 0.1081 -0.0801 -0.1674 0.12(4) Uiso 1 1 d R
H86C H 0.1531 -0.0091 -0.1589 0.14(5) Uiso 1 1 d R
C70 C 0.1511(5) -0.0138(6) 0.4356(3) 0.073(3) Uani 1 1 d .
C71 C 0.0620(4) 0.3052(5) 0.2571(3) 0.062(2) Uani 1 1 d .
H88A H 0.0774 0.0879 0.0713 0.3(2) Uiso 1 1 d R
H88B H 0.0933 0.1208 0.1249 0.26(12) Uiso 1 1 d R
H88C H 0.0300 0.1012 0.1060 0.12(4) Uiso 1 1 d R
C72 C 0.0482(5) 0.2308(8) 0.2236(7) 0.111(5) Uani 1 1 d .
H89A H 0.0092 0.0104 0.1659 0.09(3) Uiso 1 1 d R
H89B H 0.0663 0.0352 0.1968 0.32(17) Uiso 1 1 d R
H89C H 0.0514 -0.0585 0.1876 0.6(4) Uiso 1 1 d R
C73 C 0.0403(5) 0.2923(8) 0.3071(5) 0.096(4) Uani 1 1 d .
H90A H 0.0084 -0.0618 0.0921 0.15(5) Uiso 1 1 d R
H90B H 0.0622 -0.1186 0.1001 0.22(9) Uiso 1 1 d R
H90C H 0.0549 -0.0564 0.0559 0.4(2) Uiso 1 1 d R
C74 C 0.0319(4) 0.3820(7) 0.2333(6) 0.095(4) Uani 1 1 d .
C75 C 0.1337(4) 0.6749(5) 0.1245(4) 0.065(2) Uani 1 1 d .
C76 C 0.1295(12) 0.7019(17) 0.0710(9) 0.199(12) Uani 1 1 d .
H94 H 0.3398 0.6607 0.2260 0.08(4) Uiso 1 1 d R
C77 C 0.1486(12) 0.7432(9) 0.1543(12) 0.35(2) Uani 1 1 d .
H95 H 0.4287 0.6186 0.2258 0.16(5) Uiso 1 1 d R
C78 C 0.0752(6) 0.6460(11) 0.1298(10) 0.155(7) Uani 1 1 d .
H96 H 0.4842 0.6262 0.3123 0.18(7) Uiso 1 1 d R
C79 C 0.0589(3) 0.3141(5) 0.0263(3) 0.057(2) Uani 1 1 d .
H97 H 0.4361 0.6539 0.3771 0.13(5) Uiso 1 1 d R
C80 C 0.0505(5) 0.3066(7) 0.0801(4) 0.081(3) Uani 1 1 d .
H98 H 0.3399 0.6858 0.3645 0.29(14) Uiso 1 1 d R
C81 C 0.0317(4) 0.3958(6) 0.0067(5) 0.082(3) Uani 1 1 d .
C82 C 0.0260(4) 0.2436(6) -0.0024(5) 0.076(3) Uani 1 1 d .
C83 C 0.1512(4) -0.0827(5) -0.0977(3) 0.063(2) Uani 1 1 d .
H101 H 0.2677 0.8677 0.3920 0.13(5) Uiso 1 1 d R
C84 C 0.1028(6) -0.1216(10) -0.0721(5) 0.110(4) Uani 1 1 d .
H102 H 0.3319 0.9005 0.3397 0.16(6) Uiso 1 1 d R
C85 C 0.1899(6) -0.1515(7) -0.1117(5) 0.105(4) Uani 1 1 d .
H103 H 0.4295 0.8774 0.3636 0.09(3) Uiso 1 1 d R
C86 C 0.1255(6) -0.0401(7) -0.1448(4) 0.097(4) Uani 1 1 d .
H104 H 0.4586 0.8285 0.4365 0.05(2) Uiso 1 1 d R
C87 C 0.0776(4) -0.0013(5) 0.1228(4) 0.062(2) Uani 1 1 d .
H105 H 0.3950 0.7945 0.4920 0.06(2) Uiso 1 1 d R
C88 C 0.0701(6) 0.0851(10) 0.1037(12) 0.168(8) Uani 1 1 d .
C89 C 0.0484(6) -0.0036(14) 0.1710(6) 0.131(5) Uani 1 1 d .
C90 C 0.0481(6) -0.0655(10) 0.0911(10) 0.151(8) Uani 1 1 d .
C92 C 0.2735(7) 0.6964(6) 0.2876(4) 0.084(3) Uani 1 1 d .
C93 C 0.3306(6) 0.6750(5) 0.2940(4) 0.080(3) Uani 1 1 d .
C94 C 0.3584(9) 0.6547(9) 0.2538(5) 0.118(5) Uani 1 1 d .
C95 C 0.4144(9) 0.6377(10) 0.2595(6) 0.128(5) Uani 1 1 d .
C96 C 0.4450(7) 0.6390(8) 0.3061(6) 0.112(4) Uani 1 1 d .
C97 C 0.4166(8) 0.6545(8) 0.3463(5) 0.106(4) Uani 1 1 d .
C98 C 0.3595(7) 0.6728(7) 0.3411(6) 0.097(4) Uani 1 1 d .
C99 C 0.2851(6) 0.8048(8) 0.4819(5) 0.105(4) Uani 1 1 d .
C100 C 0.3253(4) 0.8275(6) 0.4473(4) 0.068(3) Uani 1 1 d .
C101 C 0.3060(5) 0.8595(7) 0.4016(5) 0.087(3) Uani 1 1 d .
C102 C 0.3459(7) 0.8778(7) 0.3704(5) 0.096(4) Uani 1 1 d .
C103 C 0.4019(7) 0.8664(7) 0.3831(5) 0.094(4) Uani 1 1 d .
C104 C 0.4205(4) 0.8355(6) 0.4293(4) 0.077(3) Uani 1 1 d .
C105 C 0.3821(4) 0.8159(5) 0.4608(3) 0.065(2) Uani 1 1 d .
O7 O 0.2849(4) 0.1793(5) 0.1473(3) 0.099(2) Uani 1 1 d G
N7 N 0.2035(5) 0.2299(10) 0.1675(7) 0.208(8) Uani 1 1 d G
H7A H 0.2160 0.2788 0.1749 0.250 Uiso 1 1 calc R
H7B H 0.1686 0.2179 0.1698 0.250 Uiso 1 1 calc R
C91 C 0.2356(4) 0.1768(7) 0.1533(7) 0.207(12) Uani 1 1 d G
H91 H 0.2185 0.1258 0.1461 0.248 Uiso 1 1 calc R

loop_
_atom_site_aniso_label
_atom_site_aniso_U_11
_atom_site_aniso_U_22
_atom_site_aniso_U_33
_atom_site_aniso_U_23
_atom_site_aniso_U_13
_atom_site_aniso_U_12
Zn1 0.0631(6) 0.0316(5) 0.0468(6) 0.0023(4) 0.0077(4) 0.0022(4)
Cl1 0.127(2) 0.0644(15) 0.0567(16) -0.0061(11) -0.0110(15) 0.0376(15)
Cl2 0.0841(18) 0.0505(12) 0.0734(16) 0.0011(11) 0.0217(13) 0.0044(11)
O1 0.051(3) 0.041(3) 0.053(3) 0.017(2) 0.012(2) 0.002(2)
O2 0.066(4) 0.031(3) 0.049(3) 0.001(2) 0.003(3) 0.001(2)
O3 0.053(3) 0.027(3) 0.071(4) -0.002(2) 0.015(3) 0.004(2)
O4 0.052(3) 0.044(3) 0.052(3) 0.001(2) 0.011(2) -0.004(2)
O5 0.059(4) 0.053(3) 0.052(3) -0.008(2) -0.001(3) 0.001(3)
O6 0.068(4) 0.038(3) 0.050(3) 0.001(2) 0.011(3) 0.006(3)
O8 0.254(15) 0.134(9) 0.120(8) 0.005(6) 0.059(9) -0.050(9)
O9 0.130(6) 0.057(4) 0.093(5) 0.011(3) 0.015(4) 0.041(4)
O10 0.139(7) 0.102(5) 0.068(5) -0.033(4) -0.010(4) 0.046(5)
O11 0.223(12) 0.127(7) 0.126(8) -0.066(6) -0.099(8) 0.114(8)
O12 0.175(10) 0.133(8) 0.165(9) 0.002(7) 0.103(8) 0.048(7)
O13 0.143(8) 0.084(5) 0.109(6) 0.035(5) 0.011(5) -0.008(5)
O14 0.172(9) 0.051(4) 0.107(6) -0.012(4) 0.000(5) 0.002(4)
O15 0.114(7) 0.096(6) 0.136(8) 0.014(5) -0.022(6) -0.016(5)
N1 0.055(4) 0.026(3) 0.064(4) 0.002(3) 0.007(3) 0.000(3)
N2 0.062(4) 0.040(3) 0.043(4) 0.001(3) 0.006(3) 0.009(3)
N3 0.045(4) 0.036(3) 0.045(4) 0.000(3) 0.007(3) 0.010(3)
N4 0.051(4) 0.035(3) 0.054(4) 0.001(3) 0.002(3) 0.000(3)
N5 0.054(4) 0.033(3) 0.044(4) 0.002(3) -0.001(3) 0.006(3)
N6 0.079(5) 0.048(4) 0.053(5) -0.010(3) 0.018(4) -0.006(4)
N8 0.146(11) 0.069(6) 0.106(8) 0.025(5) 0.019(7) 0.004(7)
N9 0.173(15) 0.193(15) 0.197(15) -0.075(12) 0.119(13) -0.075(11)
C1 0.082(7) 0.028(4) 0.051(5) 0.003(3) 0.013(4) 0.002(4)
C2 0.050(5) 0.031(4) 0.052(5) 0.005(3) 0.009(4) 0.000(3)
C3 0.060(5) 0.032(4) 0.052(5) 0.000(3) 0.011(4) -0.007(3)
C4 0.048(5) 0.036(4) 0.050(5) 0.001(3) 0.005(3) -0.002(3)
C5 0.052(5) 0.038(4) 0.050(5) -0.002(3) 0.007(4) 0.004(3)
C6 0.052(5) 0.026(4) 0.054(5) 0.005(3) 0.002(4) -0.006(3)
C7 0.057(5) 0.025(4) 0.041(4) 0.006(3) 0.005(3) 0.000(3)
C8 0.056(5) 0.027(4) 0.052(5) 0.000(3) 0.009(4) -0.004(3)
C9 0.051(5) 0.027(4) 0.037(4) -0.001(3) 0.009(3) 0.001(3)
C10 0.057(5) 0.026(4) 0.047(5) 0.003(3) 0.014(4) -0.002(3)
C11 0.053(5) 0.041(4) 0.058(5) 0.000(4) 0.011(4) 0.007(4)
C12 0.069(6) 0.030(4) 0.048(5) 0.006(3) 0.013(4) 0.017(4)
C13 0.056(5) 0.030(4) 0.045(5) 0.001(3) 0.014(4) 0.007(3)
C14 0.048(5) 0.033(4) 0.042(4) -0.003(3) 0.011(3) 0.002(3)
C15 0.067(6) 0.027(4) 0.053(5) -0.001(3) 0.012(4) 0.004(3)
C16 0.064(5) 0.025(4) 0.046(5) 0.002(3) 0.015(4) 0.002(3)
C17 0.063(5) 0.029(4) 0.062(6) -0.003(4) 0.017(4) 0.001(4)
C18 0.057(5) 0.032(4) 0.068(6) 0.009(4) 0.009(4) -0.002(3)
C19 0.061(5) 0.041(4) 0.051(5) 0.010(4) -0.001(4) -0.005(4)
C20 0.056(5) 0.040(4) 0.054(5) -0.005(4) 0.011(4) -0.008(4)
C21 0.049(5) 0.029(4) 0.047(5) 0.005(3) 0.006(3) 0.006(3)
C22 0.053(5) 0.059(5) 0.049(5) -0.007(4) 0.007(4) -0.006(4)
C23 0.051(5) 0.036(4) 0.045(5) 0.003(3) 0.000(3) 0.007(3)
C24 0.053(5) 0.035(4) 0.053(5) 0.002(3) 0.006(4) 0.007(4)
C25 0.058(5) 0.032(4) 0.058(5) 0.010(3) -0.001(4) 0.007(4)
C26 0.054(5) 0.034(4) 0.064(5) 0.007(4) -0.010(4) -0.007(4)
C27 0.056(5) 0.034(4) 0.046(5) 0.005(3) -0.001(4) 0.004(3)
C28 0.064(6) 0.033(4) 0.044(5) 0.007(3) 0.001(4) 0.005(4)
C29 0.071(6) 0.039(4) 0.045(5) 0.005(3) 0.009(4) -0.006(4)
C30 0.058(5) 0.042(4) 0.043(5) -0.001(3) 0.009(4) 0.001(4)
C31 0.059(5) 0.045(4) 0.045(5) 0.008(4) 0.005(4) 0.001(4)
C32 0.059(5) 0.045(4) 0.048(5) -0.002(4) 0.007(4) 0.002(4)
C33 0.059(5) 0.041(4) 0.055(5) 0.002(4) 0.012(4) 0.001(4)
C34 0.058(5) 0.041(4) 0.051(5) 0.009(4) 0.018(4) 0.006(4)
C35 0.056(5) 0.041(4) 0.046(5) 0.001(3) 0.007(4) -0.001(4)
C36 0.052(5) 0.054(5) 0.055(5) 0.007(4) 0.010(4) 0.005(4)
C37 0.049(5) 0.032(4) 0.051(5) 0.000(3) 0.008(4) 0.000(3)
C38 0.066(6) 0.037(4) 0.049(5) 0.003(3) 0.003(4) 0.001(4)
C39 0.061(5) 0.025(4) 0.069(6) -0.003(3) 0.017(4) -0.002(3)
C40 0.058(6) 0.029(4) 0.061(6) -0.002(3) 0.018(4) -0.003(3)
C41 0.070(6) 0.026(4) 0.050(5) -0.004(3) 0.016(4) -0.003(4)
C42 0.055(5) 0.025(4) 0.051(5) -0.003(3) 0.008(4) 0.003(3)
C43 0.063(5) 0.038(4) 0.037(5) 0.008(3) 0.005(3) -0.003(4)
C44 0.056(5) 0.030(4) 0.041(5) -0.001(3) 0.008(4) 0.009(3)
C45 0.067(6) 0.049(5) 0.054(6) -0.010(4) -0.003(4) -0.001(4)
C46 0.068(6) 0.036(4) 0.058(6) 0.002(4) 0.004(4) -0.008(4)
C47 0.072(6) 0.067(6) 0.047(5) 0.000(4) 0.008(4) 0.010(5)
C48 0.083(7) 0.076(6) 0.044(6) 0.006(4) -0.001(4) 0.021(6)
C49 0.093(8) 0.100(8) 0.050(6) -0.003(6) 0.005(5) -0.029(7)
C50 0.092(9) 0.080(7) 0.097(9) -0.020(6) -0.014(6) -0.027(7)
C51 0.060(5) 0.034(4) 0.048(5) 0.001(3) 0.013(4) 0.006(3)
C52 0.047(5) 0.043(4) 0.038(4) 0.000(3) 0.003(3) 0.004(3)
C53 0.058(5) 0.047(5) 0.053(5) 0.004(4) 0.012(4) -0.004(4)
C54 0.060(5) 0.044(5) 0.052(5) 0.000(4) 0.009(4) 0.003(4)
C55 0.072(6) 0.028(4) 0.080(6) -0.007(4) 0.014(5) -0.008(4)
C56 0.128(10) 0.029(5) 0.086(7) 0.008(4) -0.013(8) -0.004(5)
C57 0.092(8) 0.144(10) 0.048(6) 0.009(6) 0.010(5) -0.056(8)
C58 0.164(13) 0.076(7) 0.067(7) -0.010(6) 0.035(7) -0.047(8)
C59 0.051(5) 0.061(5) 0.054(6) 0.003(4) 0.000(4) -0.008(4)
C60 0.057(5) 0.036(4) 0.048(5) -0.003(3) 0.013(4) 0.000(4)
C61 0.077(6) 0.044(5) 0.071(7) -0.005(4) 0.012(5) 0.012(4)
C62 0.061(5) 0.045(5) 0.060(6) 0.011(4) 0.003(4) 0.005(4)
C63 0.133(11) 0.069(7) 0.077(8) -0.036(6) 0.036(7) -0.020(7)
C64 0.114(10) 0.083(7) 0.083(8) -0.040(7) 0.013(7) -0.011(6)
C65 0.114(10) 0.056(6) 0.154(12) 0.038(7) 0.053(10) 0.041(7)
C66 0.165(16) 0.081(9) 0.184(17) 0.002(9) 0.061(12) 0.052(9)
C67 0.053(5) 0.045(4) 0.057(5) 0.002(4) 0.016(4) -0.008(4)
C68 0.106(9) 0.052(5) 0.092(9) 0.000(5) 0.040(7) -0.027(6)
C69 0.058(6) 0.088(8) 0.088(8) 0.006(6) 0.016(5) -0.004(5)
C70 0.096(8) 0.069(6) 0.058(6) 0.005(5) 0.025(5) -0.015(6)
C71 0.066(6) 0.048(5) 0.072(6) 0.006(4) 0.009(4) 0.007(4)
C72 0.059(7) 0.095(9) 0.173(14) -0.049(9) -0.007(8) -0.007(6)
C73 0.058(7) 0.107(9) 0.129(10) 0.034(7) 0.042(6) 0.007(6)
C74 0.045(6) 0.082(8) 0.156(12) 0.014(8) 0.003(6) 0.016(5)
C75 0.065(6) 0.034(4) 0.093(7) 0.011(4) -0.002(5) 0.016(4)
C76 0.21(2) 0.21(2) 0.20(2) 0.128(18) 0.091(17) 0.148(18)
C77 0.38(4) 0.063(9) 0.50(4) -0.105(16) -0.36(4) 0.114(15)
C78 0.069(9) 0.116(11) 0.28(2) 0.028(14) 0.013(11) 0.054(8)
C79 0.049(5) 0.040(4) 0.079(6) 0.012(4) 0.000(4) 0.005(4)
C80 0.073(7) 0.078(7) 0.093(8) 0.008(6) 0.017(6) -0.003(6)
C81 0.050(6) 0.062(6) 0.135(11) 0.025(6) 0.010(6) 0.009(5)
C82 0.049(6) 0.064(6) 0.114(10) 0.003(5) 0.002(5) -0.008(4)
C83 0.069(6) 0.051(5) 0.068(6) -0.007(4) 0.002(4) -0.007(4)
C84 0.105(10) 0.121(10) 0.099(9) 0.005(9) -0.006(8) -0.052(9)
C85 0.116(11) 0.073(7) 0.125(11) -0.052(8) 0.001(9) 0.005(7)
C86 0.143(11) 0.066(6) 0.072(7) -0.005(6) -0.030(7) -0.032(8)
C87 0.062(6) 0.040(4) 0.086(7) 0.002(4) 0.018(5) -0.001(4)
C88 0.069(9) 0.098(11) 0.34(3) 0.093(14) 0.021(13) 0.033(8)
C89 0.061(8) 0.209(17) 0.125(11) 0.008(12) 0.024(7) 0.031(9)
C90 0.059(8) 0.121(12) 0.26(2) -0.071(12) -0.046(10) 0.016(7)
C92 0.127(12) 0.040(5) 0.087(8) 0.014(5) 0.016(8) -0.006(7)
C93 0.126(11) 0.038(5) 0.076(8) 0.005(5) 0.013(7) -0.004(6)
C94 0.171(16) 0.109(10) 0.073(10) -0.007(7) 0.005(10) 0.007(10)
C95 0.169(17) 0.132(12) 0.087(11) 0.010(8) 0.036(11) 0.034(11)
C96 0.131(13) 0.102(10) 0.106(12) 0.025(8) 0.019(9) 0.013(8)
C97 0.150(14) 0.082(8) 0.091(11) 0.001(6) 0.026(10) -0.004(8)
C98 0.112(11) 0.074(7) 0.106(11) 0.010(6) 0.018(9) 0.005(7)
C99 0.097(9) 0.103(9) 0.119(11) -0.043(8) 0.023(8) -0.026(7)
C100 0.065(7) 0.060(5) 0.082(7) -0.018(5) 0.019(5) -0.013(5)
C101 0.075(8) 0.079(7) 0.101(9) -0.008(6) -0.013(7) 0.015(6)
C102 0.132(13) 0.071(7) 0.084(9) 0.016(6) 0.008(8) -0.002(7)
C103 0.114(11) 0.068(7) 0.107(10) -0.002(6) 0.041(9) -0.022(7)
C104 0.064(7) 0.072(6) 0.096(8) 0.001(6) 0.009(6) 0.000(5)
C105 0.072(7) 0.058(5) 0.066(7) -0.002(4) 0.005(5) -0.003(5)
O7 0.098(6) 0.122(6) 0.078(5) 0.021(4) 0.015(4) 0.020(5)
N7 0.223(19) 0.138(13) 0.28(2) -0.023(13) 0.086(17) 0.017(12)
C91 0.161(19) 0.22(2) 0.23(2) -0.122(19) -0.028(17) 0.085(18)

loop_
_atom_type_symbol
_atom_type_description
_atom_type_scat_dispersion_real
_atom_type_scat_dispersion_imag
_atom_type_scat_source
C C 0.0033 0.0016 'International Tables Vol C Tables 4.2.6.8 and 6.1.1.4'
H H 0.0000 0.0000 'International Tables Vol C Tables 4.2.6.8 and 6.1.1.4'
Zn Zn 0.2839 1.4301 'International Tables Vol C Tables 4.2.6.8 and 6.1.1.4'
Cl Cl 0.1484 0.1585 'International Tables Vol C Tables 4.2.6.8 and 6.1.1.4'
O O 0.0106 0.0060 'International Tables Vol C Tables 4.2.6.8 and 6.1.1.4'
N N 0.0061 0.0033 'International Tables Vol C Tables 4.2.6.8 and 6.1.1.4'

loop_
_geom_angle_atom_site_label_1
_geom_angle_atom_site_label_2
_geom_angle_atom_site_label_3
_geom_angle
O7 Zn1 N1 105.2(3)
O7 Zn1 N5 107.3(3)
N1 Zn1 N5 116.6(2)
O7 Zn1 N3 110.7(3)
N1 Zn1 N3 105.8(2)
N5 Zn1 N3 111.1(2)
O11 Cl1 O9 112.5(6)
O11 Cl1 O10 113.1(6)
O9 Cl1 O10 109.5(5)
O11 Cl1 O8 106.2(9)
O9 Cl1 O8 105.4(7)
O10 Cl1 O8 109.8(6)
O12 Cl2 O13 110.7(6)
O12 Cl2 O15 113.2(7)
O13 Cl2 O15 109.0(6)
O12 Cl2 O14 107.2(6)
O13 Cl2 O14 107.7(5)
O15 Cl2 O14 108.7(5)
C7 O1 C43 120.0(5)
C14 O2 C49 114.3(6)
C21 O3 C51 118.2(5)
C28 O4 C57 112.1(6)
C35 O5 C59 116.4(6)
C42 O6 C65 113.5(8)
C44 N1 C46 104.7(6)
C44 N1 Zn1 131.3(5)
C46 N1 Zn1 123.5(5)
C44 N2 C45 108.0(6)
C44 N2 C47 127.4(7)
C45 N2 C47 124.5(7)
C52 N3 C54 105.8(6)
C52 N3 Zn1 131.3(5)
C54 N3 Zn1 122.7(5)
C52 N4 C53 107.9(6)
C52 N4 C55 126.3(7)
C53 N4 C55 125.6(6)
C60 N5 C62 105.5(6)
C60 N5 Zn1 129.4(5)
C62 N5 Zn1 125.1(5)
C60 N6 C61 108.0(7)
C60 N6 C63 127.6(9)
C61 N6 C63 124.3(8)
C2 C1 C41 113.3(6)
C2 C1 H1A 109.8
C41 C1 H1A 108.4
C2 C1 H1B 109.9
C41 C1 H1B 108.6
H1A C1 H1B 106.6
C7 C2 C3 117.8(7)
C7 C2 C1 122.2(6)
C3 C2 C1 120.0(6)
C4 C3 C2 123.0(6)
C4 C3 H3 117.0
C2 C3 H3 120.0
C3 C4 C5 116.6(7)
C3 C4 C67 123.5(6)
C5 C4 C67 119.9(6)
C6 C5 C4 122.2(7)
C6 C5 H5 118.0
C4 C5 H5 119.7
C7 C6 C5 118.6(6)
C7 C6 C8 120.7(6)
C5 C6 C8 120.7(7)
C6 C7 C2 121.6(7)
C6 C7 O1 117.5(6)
C2 C7 O1 120.8(6)
C9 C8 C6 115.6(6)
C9 C8 H8A 107.7
C6 C8 H8A 107.0
C9 C8 H8B 108.5
C6 C8 H8B 107.6
H8A C8 H8B 110.4
C10 C9 C14 118.2(6)
C10 C9 C8 123.7(6)
C14 C9 C8 118.1(6)
C9 C10 C11 123.8(6)
C9 C10 H10 123.7
C11 C10 H10 112.5
C10 C11 C12 116.0(7)
C10 C11 C71 120.6(7)
C12 C11 C71 123.3(7)
C13 C12 C11 122.4(6)
C13 C12 H12 119.1
C11 C12 H12 118.5
C12 C13 C14 118.7(6)
C12 C13 C15 120.7(6)
C14 C13 C15 120.5(7)
O2 C14 C13 119.5(6)
O2 C14 C9 119.5(6)
C13 C14 C9 120.7(7)
C16 C15 C13 114.3(6)
C16 C15 H15A 110.0
C13 C15 H15A 107.8
C16 C15 H15B 110.0
C13 C15 H15B 107.8
H15A C15 H15B 106.7
C21 C16 C17 116.1(7)
C21 C16 C15 123.2(6)
C17 C16 C15 120.7(6)
C18 C17 C16 124.5(7)
C18 C17 H17 118.4
C16 C17 H17 117.0
C17 C18 C19 117.0(7)
C17 C18 C75 121.9(8)
C19 C18 C75 121.1(8)
C18 C19 C20 121.4(7)
C18 C19 H19 119.4
C20 C19 H19 119.2
C21 C20 C19 118.7(7)
C21 C20 C22 122.6(7)
C19 C20 C22 118.7(7)
C20 C21 C16 122.2(6)
C20 C21 O3 118.6(6)
C16 C21 O3 119.1(6)
C20 C22 C23 115.9(7)
C20 C22 H22A 107.8
C23 C22 H22A 108.1
C20 C22 H22B 108.2
C23 C22 H22B 108.3
H22A C22 H22B 108.3
C24 C23 C28 118.6(7)
C24 C23 C22 123.7(7)
C28 C23 C22 117.7(7)
C23 C24 C25 123.0(7)
C23 C24 H24 119.2
C25 C24 H24 117.8
C26 C25 C24 115.7(7)
C26 C25 C79 124.5(7)
C24 C25 C79 119.8(7)
C27 C26 C25 124.2(7)
C27 C26 H26 119.7
C25 C26 H26 116.0
C26 C27 C28 118.1(7)
C26 C27 C29 121.8(7)
C28 C27 C29 120.1(7)
O4 C28 C27 121.4(7)
O4 C28 C23 118.2(7)
C27 C28 C23 120.3(8)
C27 C29 C30 114.6(6)
C27 C29 H29A 108.9
C30 C29 H29A 107.3
C27 C29 H29B 110.3
C30 C29 H29B 108.7
H29A C29 H29B 106.8
C35 C30 C31 119.0(7)
C35 C30 C29 121.4(7)
C31 C30 C29 119.6(7)
C30 C31 C32 121.8(7)
C30 C31 H31 119.8
C32 C31 H31 118.4
C33 C32 C31 117.0(7)
C33 C32 C83 119.9(7)
C31 C32 C83 123.1(7)
C32 C33 C34 123.3(7)
C32 C33 H33 117.5
C34 C33 H33 119.2
C33 C34 C35 117.5(7)
C33 C34 C36 119.3(7)
C35 C34 C36 123.1(7)
C30 C35 C34 121.4(7)
C30 C35 O5 119.2(6)
C34 C35 O5 119.4(7)
C34 C36 C37 115.3(7)
C34 C36 H36A 108.5
C37 C36 H36A 109.6
C34 C36 H36B 107.4
C37 C36 H36B 108.5
H36A C36 H36B 107.3
C38 C37 C42 118.0(7)
C38 C37 C36 123.1(7)
C42 C37 C36 118.8(7)
C37 C38 C39 123.5(7)
C37 C38 H38 117.6
C39 C38 H38 118.8
C38 C39 C40 116.8(8)
C38 C39 C87 121.7(8)
C40 C39 C87 121.6(7)
C41 C40 C39 122.0(7)
C41 C40 H40 118.4
C39 C40 H40 119.5
C40 C41 C42 119.2(7)
C40 C41 C1 120.8(7)
C42 C41 C1 119.9(7)
O6 C42 C37 117.8(6)
O6 C42 C41 121.7(7)
C37 C42 C41 120.3(7)
O1 C43 C44 111.4(6)
O1 C43 H43A 108.6
C44 C43 H43A 108.8
O1 C43 H43B 108.7
C44 C43 H43B 109.1
H43A C43 H43B 110.1
N2 C44 N1 110.1(6)
N2 C44 C43 126.7(6)
N1 C44 C43 123.2(6)
C46 C45 N2 105.9(7)
C46 C45 H45 128.0
N2 C45 H45 126.1
C45 C46 N1 111.4(7)
C45 C46 H46 124.0
N1 C46 H46 124.6
N2 C47 C48 112.0(7)
N2 C47 H47A 108.5
C48 C47 H47A 110.3
N2 C47 H47B 108.2
C48 C47 H47B 110.0
H47A C47 H47B 107.7
C47 C48 H48A 108.9
C47 C48 H48B 109.3
H48A C48 H48B 108.5
C47 C48 H48C 109.6
H48A C48 H48C 108.7
H48B C48 H48C 111.8
O2 C49 C50 110.1(9)
O2 C49 H49A 111.9
C50 C49 H49A 107.0
O2 C49 H49B 112.3
C50 C49 H49B 107.1
H49A C49 H49B 108.1
C49 C50 H50A 107.6
C49 C50 H50B 107.9
H50A C50 H50B 109.3
C49 C50 H50C 108.8
H50A C50 H50C 110.0
H50B C50 H50C 113.1
O3 C51 C52 113.6(6)
O3 C51 H51A 108.1
C52 C51 H51A 110.5
O3 C51 H51B 107.7
C52 C51 H51B 109.9
H51A C51 H51B 106.7
N3 C52 N4 110.7(6)
N3 C52 C51 123.6(6)
N4 C52 C51 125.5(6)
N4 C53 C54 106.5(7)
N4 C53 H53 126.5
C54 C53 H53 127.0
C53 C54 N3 109.0(7)
C53 C54 H54 125.6
N3 C54 H54 125.4
N4 C55 C56 112.0(7)
N4 C55 H55A 109.3
C56 C55 H55A 109.7
N4 C55 H55B 108.9
C56 C55 H55B 109.8
H55A C55 H55B 107.1
C55 C56 H56A 107.7
C55 C56 H56B 106.7
H56A C56 H56B 107.5
C55 C56 H56C 108.0
H56A C56 H56C 114.5
H56B C56 H56C 112.0
C58 C57 O4 112.8(9)
C58 C57 H57A 109.4
O4 C57 H57A 108.0
C58 C57 H57B 112.3
O4 C57 H57B 110.3
H57A C57 H57B 103.4
C57 C58 H58A 108.8
C57 C58 H58B 108.5
H58A C58 H58B 108.8
C57 C58 H58C 111.1
H58A C58 H58C 109.8
H58B C58 H58C 109.8
O5 C59 C60 111.6(6)
O5 C59 H59A 110.1
C60 C59 H59A 107.1
O5 C59 H59B 110.3
C60 C59 H59B 107.4
H59A C59 H59B 110.2
N5 C60 N6 110.4(7)
N5 C60 C59 123.2(7)
N6 C60 C59 126.2(7)
C62 C61 N6 106.7(7)
C62 C61 H61 126.6
N6 C61 H61 126.5
C61 C62 N5 109.4(7)
C61 C62 H62 127.9
N5 C62 H62 122.6
N6 C63 C64 112.1(9)
N6 C63 H63A 109.2
C64 C63 H63A 109.4
N6 C63 H63B 109.7
C64 C63 H63B 108.4
H63A C63 H63B 107.8
C63 C64 H64A 109.5
C63 C64 H64B 108.3
H64A C64 H64B 108.0
C63 C64 H64C 110.8
H64A C64 H64C 110.5
H64B C64 H64C 109.7
C66 C65 O6 113.0(11)
C66 C65 H65A 105.8
O6 C65 H65A 109.3
C66 C65 H65B 107.3
O6 C65 H65B 108.8
H65A C65 H65B 112.7
C65 C66 H66A 105.4
C65 C66 H66B 104.8
H66A C66 H66B 107.3
C65 C66 H66C 108.4
H66A C66 H66C 115.1
H66B C66 H66C 115.0
C70 C67 C69 109.5(8)
C70 C67 C4 110.9(7)
C69 C67 C4 109.1(7)
C70 C67 C68 107.3(7)
C69 C67 C68 108.3(8)
C4 C67 C68 111.8(7)
C67 C68 H68A 108.6
C67 C68 H68B 109.8
H68A C68 H68B 115.1
C67 C68 H68C 107.7
H68A C68 H68C 106.8
H68B C68 H68C 108.7
C67 C69 H69A 111.0
C67 C69 H69B 111.1
H69A C69 H69B 107.5
C67 C69 H69C 110.8
H69A C69 H69C 108.7
H69B C69 H69C 107.5
C67 C70 H70A 108.3
C67 C70 H70B 108.9
H70A C70 H70B 107.0
C67 C70 H70C 109.7
H70A C70 H70C 110.3
H70B C70 H70C 112.6
C11 C71 C72 108.5(8)
C11 C71 C73 109.3(8)
C72 C71 C73 111.2(10)
C11 C71 C74 111.8(7)
C72 C71 C74 108.6(10)
C73 C71 C74 107.5(9)
C71 C72 H72A 110.4
C71 C72 H72B 108.7
H72A C72 H72B 108.5
C71 C72 H72C 109.6
H72A C72 H72C 111.7
H72B C72 H72C 107.9
C71 C73 H73A 107.2
C71 C73 H73B 107.2
H73A C73 H73B 107.4
C71 C73 H73C 110.0
H73A C73 H73C 113.1
H73B C73 H73C 111.7
C71 C74 H74A 109.2
C71 C74 H74B 110.7
H74A C74 H74B 105.8
C71 C74 H74C 111.3
H74A C74 H74C 106.8
H74B C74 H74C 112.8
C77 C75 C78 111.8(19)
C77 C75 C76 109(2)
C78 C75 C76 102.8(17)
C77 C75 C18 112.6(9)
C78 C75 C18 108.1(8)
C76 C75 C18 112.4(10)
C75 C76 H76A 109.2
C75 C76 H76B 109.6
H76A C76 H76B 108.3
C75 C76 H76C 110.7
H76A C76 H76C 108.4
H76B C76 H76C 110.6
C75 C77 H77A 115.7
C75 C77 H77B 115.7
H77A C77 H77B 111.0
C75 C77 H77C 109.6
H77A C77 H77C 102.4
H77B C77 H77C 100.6
C75 C78 H78A 110.7
C75 C78 H78B 109.8
H78A C78 H78B 109.3
C75 C78 H78C 109.8
H78A C78 H78C 110.3
H78B C78 H78C 106.9
C80 C79 C25 110.5(7)
C80 C79 C81 108.3(8)
C25 C79 C81 109.5(7)
C80 C79 C82 108.8(8)
C25 C79 C82 113.1(7)
C81 C79 C82 106.5(8)
C79 C80 H80A 108.9
C79 C80 H80B 110.1
H80A C80 H80B 111.0
C79 C80 H80C 108.9
H80A C80 H80C 108.0
H80B C80 H80C 109.8
C79 C81 H81A 111.0
C79 C81 H81B 109.7
H81A C81 H81B 105.7
C79 C81 H81C 111.0
H81A C81 H81C 112.2
H81B C81 H81C 107.0
C79 C82 H82A 111.9
C79 C82 H82B 110.5
H82A C82 H82B 108.5
C79 C82 H82C 110.7
H82A C82 H82C 109.4
H82B C82 H82C 105.7
C32 C83 C85 109.4(8)
C32 C83 C86 112.6(7)
C85 C83 C86 108.1(10)
C32 C83 C84 109.4(8)
C85 C83 C84 108.7(10)
C86 C83 C84 108.6(9)
C83 C84 H84A 109.4
C83 C84 H84B 112.4
H84A C84 H84B 106.8
C83 C84 H84C 111.9
H84A C84 H84C 103.3
H84B C84 H84C 112.5
C83 C85 H85A 111.9
C83 C85 H85B 112.2
H85A C85 H85B 106.2
C83 C85 H85C 112.3
H85A C85 H85C 106.7
H85B C85 H85C 107.1
C83 C86 H86A 109.4
C83 C86 H86B 110.2
H86A C86 H86B 106.7
C83 C86 H86C 110.8
H86A C86 H86C 108.1
H86B C86 H86C 111.5
C90 C87 C88 114.7(16)
C90 C87 C39 110.8(8)
C88 C87 C39 109.5(8)
C90 C87 C89 104.7(14)
C88 C87 C89 105.8(14)
C39 C87 C89 111.2(9)
C87 C88 H88A 110.7
C87 C88 H88B 108.1
H88A C88 H88B 113.6
C87 C88 H88C 107.3
H88A C88 H88C 109.5
H88B C88 H88C 107.2
C87 C89 H89A 112.9
C87 C89 H89B 112.7
H89A C89 H89B 106.7
C87 C89 H89C 113.0
H89A C89 H89C 107.5
H89B C89 H89C 103.5
C87 C90 H90A 110.4
C87 C90 H90B 110.6
H90A C90 H90B 112.0
C87 C90 H90C 110.1
H90A C90 H90C 106.5
H90B C90 H90C 107.0
N8 C92 C93 179.4(13)
C94 C93 C92 120.2(13)
C94 C93 C98 120.1(14)
C92 C93 C98 119.7(12)
C95 C94 C93 120.5(14)
C95 C94 H94 122.5
C93 C94 H94 116.4
C94 C95 C96 120.6(14)
C94 C95 H95 111.3
C96 C95 H95 127.9
C97 C96 C95 118.9(16)
C97 C96 H96 117.0
C95 C96 H96 124.0
C98 C97 C96 121.3(15)
C98 C97 H97 119.2
C96 C97 H97 119.5
C97 C98 C93 118.5(14)
C97 C98 H98 125.7
C93 C98 H98 115.7
N9 C99 C100 177.9(17)
C105 C100 C101 120.9(10)
C105 C100 C99 118.9(11)
C101 C100 C99 120.3(11)
C102 C101 C100 117.3(11)
C102 C101 H101 121.1
C100 C101 H101 121.6
C103 C102 C101 122.5(12)
C103 C102 H102 121.5
C101 C102 H102 115.9
C102 C103 C104 119.3(11)
C102 C103 H103 125.1
C104 C103 H103 115.5
C105 C104 C103 119.7(10)
C105 C104 H104 123.6
C103 C104 H104 116.7
C104 C105 C100 120.3(10)
C104 C105 H105 119.3
C100 C105 H105 120.5
C91 O7 Zn1 169.6(10)
C91 N7 H7A 120.0
C91 N7 H7B 120.0
H7A N7 H7B 120.0
O7 C91 N7 131.6(8)
O7 C91 H91 114.2
N7 C91 H91 114.2

loop_
_geom_bond_atom_site_label_1
_geom_bond_atom_site_label_2
_geom_bond_distance
Zn1 O7 1.897(9)
Zn1 N1 1.972(7)
Zn1 N5 1.981(6)
Zn1 N3 2.000(6)
Cl1 O11 1.350(8)
Cl1 O9 1.407(6)
Cl1 O10 1.411(7)
Cl1 O8 1.457(12)
Cl2 O12 1.384(9)
Cl2 O13 1.403(8)
Cl2 O15 1.401(9)
Cl2 O14 1.432(7)
O1 C7 1.395(8)
O1 C43 1.428(9)
O2 C14 1.383(9)
O2 C49 1.445(11)
O3 C21 1.403(8)
O3 C51 1.434(9)
O4 C28 1.380(9)
O4 C57 1.467(11)
O5 C35 1.401(9)
O5 C59 1.431(10)
O6 C42 1.376(9)
O6 C65 1.477(11)
N1 C44 1.353(9)
N1 C46 1.395(10)
N2 C44 1.346(9)
N2 C45 1.399(10)
N2 C47 1.455(10)
N3 C52 1.332(9)
N3 C54 1.381(10)
N4 C52 1.349(9)
N4 C53 1.360(10)
N4 C55 1.496(9)
N5 C60 1.322(9)
N5 C62 1.388(10)
N6 C60 1.346(10)
N6 C61 1.356(11)
N6 C63 1.475(12)
N8 C92 1.186(16)
N9 C99 1.110(16)
C1 C2 1.513(10)
C1 C41 1.528(11)
C1 H1A 0.9758
C1 H1B 0.9783
C2 C7 1.395(9)
C2 C3 1.404(10)
C3 C4 1.382(10)
C3 H3 0.9494
C4 C5 1.409(10)
C4 C67 1.528(10)
C5 C6 1.395(10)
C5 H5 0.9525
C6 C7 1.381(10)
C6 C8 1.520(9)
C8 C9 1.517(10)
C8 H8A 0.9720
C8 H8B 0.9333
C9 C10 1.367(10)
C9 C14 1.419(10)
C10 C11 1.398(10)
C10 H10 0.9717
C11 C12 1.418(11)
C11 C71 1.513(12)
C12 C13 1.388(11)
C12 H12 0.9394
C13 C14 1.393(10)
C13 C15 1.522(10)
C15 C16 1.488(11)
C15 H15A 0.9858
C15 H15B 0.9649
C16 C21 1.397(10)
C16 C17 1.403(10)
C17 C18 1.370(11)
C17 H17 0.9267
C18 C19 1.389(11)
C18 C75 1.532(11)
C19 C20 1.413(11)
C19 H19 0.9646
C20 C21 1.375(11)
C20 C22 1.504(11)
C22 C23 1.521(11)
C22 H22A 0.9721
C22 H22B 0.9572
C23 C24 1.381(11)
C23 C28 1.415(10)
C24 C25 1.401(11)
C24 H24 0.9228
C25 C26 1.396(11)
C25 C79 1.516(12)
C26 C27 1.379(11)
C26 H26 0.8944
C27 C28 1.396(11)
C27 C29 1.515(11)
C29 C30 1.533(10)
C29 H29A 1.0046
C29 H29B 0.9473
C30 C35 1.380(11)
C30 C31 1.391(11)
C31 C32 1.406(10)
C31 H31 0.9414
C32 C33 1.378(11)
C32 C83 1.517(11)
C33 C34 1.397(11)
C33 H33 0.9343
C34 C35 1.401(10)
C34 C36 1.495(11)
C36 C37 1.508(11)
C36 H36A 0.9485
C36 H36B 0.9939
C37 C38 1.378(11)
C37 C42 1.395(10)
C38 C39 1.390(11)
C38 H38 0.9159
C39 C40 1.391(11)
C39 C87 1.510(12)
C40 C41 1.382(11)
C40 H40 0.9493
C41 C42 1.397(10)
C43 C44 1.480(10)
C43 H43A 0.9650
C43 H43B 0.9479
C45 C46 1.320(11)
C45 H45 0.9199
C46 H46 0.9282
C47 C48 1.514(13)
C47 H47A 0.9666
C47 H47B 0.9754
C48 H48A 0.9846
C48 H48B 0.9486
C48 H48C 0.9456
C49 C50 1.466(15)
C49 H49A 0.9753
C49 H49B 0.9640
C50 H50A 0.9780
C50 H50B 0.9440
C50 H50C 0.9362
C51 C52 1.494(10)
C51 H51A 0.9634
C51 H51B 0.9883
C53 C54 1.371(11)
C53 H53 0.9401
C54 H54 0.9572
C55 C56 1.502(13)
C55 H55A 0.9599
C55 H55B 0.9913
C56 H56A 0.9582
C56 H56B 0.9847
C56 H56C 0.9069
C57 C58 1.399(16)
C57 H57A 1.0156
C57 H57B 0.9784
C58 H58A 0.9639
C58 H58B 0.9626
C58 H58C 0.9523
C59 C60 1.500(11)
C59 H59A 0.9640
C59 H59B 0.9491
C61 C62 1.340(12)
C61 H61 0.9542
C62 H62 0.9118
C63 C64 1.499(15)
C63 H63A 0.9786
C63 H63B 0.9604
C64 H64A 0.9652
C64 H64B 0.9729
C64 H64C 0.9436
C65 C66 1.390(19)
C65 H65A 0.9437
C65 H65B 0.9354
C66 H66A 0.9732
C66 H66B 0.9734
C66 H66C 0.8840
C67 C70 1.520(13)
C67 C69 1.527(13)
C67 C68 1.547(11)
C68 H68A 0.9391
C68 H68B 0.9196
C68 H68C 1.0115
C69 H69A 0.9654
C69 H69B 0.9799
C69 H69C 0.9634
C70 H70A 0.9883
C70 H70B 0.9633
C70 H70C 0.9222
C71 C72 1.525(14)
C71 C73 1.530(14)
C71 C74 1.540(13)
C72 H72A 0.9431
C72 H72B 0.9887
C72 H72C 0.9511
C73 H73A 0.9646
C73 H73B 0.9797
C73 H73C 0.9142
C74 H74A 1.0181
C74 H74B 0.9472
C74 H74C 0.9349
C75 C77 1.392(18)
C75 C78 1.487(19)
C75 C76 1.52(2)
C76 H76A 0.9788
C76 H76B 0.9541
C76 H76C 0.9525
C77 H77A 0.9389
C77 H77B 0.9658
C77 H77C 1.0706
C78 H78A 0.9388
C78 H78B 0.9830
C78 H78C 0.9699
C79 C80 1.511(14)
C79 C81 1.538(12)
C79 C82 1.545(13)
C80 H80A 0.9629
C80 H80B 0.9408
C80 H80C 0.9758
C81 H81A 0.9529
C81 H81B 1.0132
C81 H81C 0.9355
C82 H82A 0.9427
C82 H82B 0.9889
C82 H82C 0.9772
C83 C85 1.518(14)
C83 C86 1.529(14)
C83 C84 1.543(16)
C84 H84A 1.0318
C84 H84B 0.9185
C84 H84C 0.9650
C85 H85A 0.9818
C85 H85B 0.9763
C85 H85C 0.9731
C86 H86A 0.9973
C86 H86B 0.9548
C86 H86C 0.9397
C87 C90 1.477(16)
C87 C88 1.494(15)
C87 C89 1.559(17)
C88 H88A 0.9218
C88 H88B 0.9504
C88 H88C 0.9956
C89 H89A 0.9523
C89 H89B 1.0020
C89 H89C 0.9933
C90 H90A 0.9486
C90 H90B 0.9424
C90 H90C 1.0064
C92 C93 1.391(18)
C93 C94 1.384(18)
C93 C98 1.394(17)
C94 C95 1.35(2)
C94 H94 0.8419
C95 C96 1.40(2)
C95 H95 1.0655
C96 C97 1.377(19)
C96 H96 0.9515
C97 C98 1.381(19)
C97 H97 0.9163
C98 H98 0.8566
C99 C100 1.467(18)
C100 C105 1.372(14)
C100 C101 1.384(15)
C101 C102 1.378(18)
C101 H101 0.9281
C102 C103 1.350(18)
C102 H102 0.9439
C103 C104 1.384(17)
C103 H103 0.9089
C104 C105 1.361(14)
C104 H104 0.9121
C105 H105 0.9401
O7 C91 1.202(11)
N7 C91 1.238(13)
N7 H7A 0.8600
N7 H7B 0.8600
C91 H91 0.9300
